data_7005443
loop_
_publ_author_name
'Baca, Svetlana G.'
'Adams, Harry'
'Sykes, Daniel'
'Faulkner, Stephen'
'Ward, Michael D.'

_publ_section_title
;
 Three-component coordination networks based on [Ru(phen)(CN)4]2?
 anions, near-infrared luminescent lanthanide(iii) cations, and
 ancillary oligopyridine ligands: structures and photophysical
 properties
;
_journal_issue 23
_journal_name_full 'Dalton Transactions'
_journal_page_first 2419
_journal_paper_doi 10.1039/b702235b
_journal_year 2007
_chemical_formula_sum 'C116 H110 K2 N32 O19 Pr2 Ru4'
_chemical_formula_weight 3020.66
_chemical_name_systematic
;
?
;
_space_group_IT_number 14
_symmetry_cell_setting monoclinic
_symmetry_space_group_name_Hall '-P 2ybc'
_symmetry_space_group_name_H-M 'P 1 21/c 1'
_atom_sites_solution_hydrogens geom
_atom_sites_solution_primary direct
_atom_sites_solution_secondary difmap
_audit_creation_method SHELXL-97
_cell_angle_alpha 90.00
_cell_angle_beta 100.91(3)
_cell_angle_gamma 90.00
_cell_formula_units_Z 2
_cell_length_a 14.400(3)
_cell_length_b 28.050(6)
_cell_length_c 17.400(4)
_cell_measurement_temperature 173(2)
_cell_volume 6901(3)
_computing_cell_refinement 'Bruker SMART'
_computing_data_collection 'Bruker SMART'
_computing_data_reduction 'Bruker SAINT'
_computing_molecular_graphics 'Bruker SHELXTL'
_computing_publication_material 'Bruker SHELXTL'
_computing_structure_refinement 'SHELXL-97 (Sheldrick, 1997)'
_computing_structure_solution 'SHELXS-97 (Sheldrick, 1990)'
_diffrn_ambient_temperature 173(2)
_diffrn_measured_fraction_theta_full 1.000
_diffrn_measured_fraction_theta_max 1.000
_diffrn_measurement_device_type 'Bruker APEX2 CCD area detector'
_diffrn_measurement_method 'phi and omega scans'
_diffrn_radiation_monochromator graphite
_diffrn_radiation_source 'fine-focus sealed tube'
_diffrn_radiation_type MoK\a
_diffrn_radiation_wavelength 0.71073
_diffrn_reflns_av_R_equivalents 0.0781
_diffrn_reflns_av_sigmaI/netI 0.0474
_diffrn_reflns_limit_h_max 17
_diffrn_reflns_limit_h_min -17
_diffrn_reflns_limit_k_max 33
_diffrn_reflns_limit_k_min -33
_diffrn_reflns_limit_l_max 20
_diffrn_reflns_limit_l_min -20
_diffrn_reflns_number 94220
_diffrn_reflns_theta_full 25.00
_diffrn_reflns_theta_max 25.00
_diffrn_reflns_theta_min 1.40
_exptl_absorpt_coefficient_mu 1.249
_exptl_absorpt_correction_T_max 0.8545
_exptl_absorpt_correction_T_min 0.6550
_exptl_absorpt_correction_type multi-scan
_exptl_absorpt_process_details sadabs
_exptl_crystal_colour red
_exptl_crystal_density_diffrn 1.454
_exptl_crystal_density_method 'not measured'
_exptl_crystal_description block
_exptl_crystal_F_000 3028
_exptl_crystal_size_max 0.37
_exptl_crystal_size_mid 0.20
_exptl_crystal_size_min 0.13
_refine_diff_density_max 1.862
_refine_diff_density_min -1.185
_refine_diff_density_rms 0.202
_refine_ls_extinction_method none
_refine_ls_goodness_of_fit_ref 1.163
_refine_ls_hydrogen_treatment constr
_refine_ls_matrix_type full
_refine_ls_number_parameters 849
_refine_ls_number_reflns 12161
_refine_ls_number_restraints 12
_refine_ls_restrained_S_all 1.168
_refine_ls_R_factor_all 0.0867
_refine_ls_R_factor_gt 0.0585
_refine_ls_shift/su_max 0.001
_refine_ls_shift/su_mean 0.000
_refine_ls_structure_factor_coef Fsqd
_refine_ls_weighting_details 'calc w=1/[\s^2^(Fo^2^)+(0.0980P)^2^+32.0723P] where P=(Fo^2^+2Fc^2^)/3'
_refine_ls_weighting_scheme calc
_refine_ls_wR_factor_gt 0.1734
_refine_ls_wR_factor_ref 0.2070
_reflns_number_gt 8941
_reflns_number_total 12161
_reflns_threshold_expression >2sigma(I)
_cod_data_source_file b702235b.txt
_cod_data_source_block imw772r
_cod_original_cell_volume 6901(2)
_cod_original_sg_symbol_H-M P2(1)/c
_cod_database_code 7005443

loop_
_symmetry_equiv_pos_as_xyz
'x, y, z'
'-x, y+1/2, -z+1/2'
'-x, -y, -z'
'x, -y-1/2, z-1/2'

loop_
_atom_site_label
_atom_site_type_symbol
_atom_site_fract_x
_atom_site_fract_y
_atom_site_fract_z
_atom_site_U_iso_or_equiv
_atom_site_adp_type
_atom_site_occupancy
_atom_site_symmetry_multiplicity
_atom_site_calc_flag
_atom_site_refinement_flags
_atom_site_disorder_assembly
_atom_site_disorder_group
Pr1 Pr 0.76314(3) 0.020493(14) 0.14790(3) 0.03405(15) Uani 1 1 d . . .
Ru1 Ru 0.43099(4) 0.12448(2) 0.03460(4) 0.03752(19) Uani 1 1 d . . .
Ru2 Ru 0.93047(5) -0.13196(2) 0.32482(4) 0.0442(2) Uani 1 1 d . . .
K1A K 0.4870(4) 0.0097(3) 0.5726(5) 0.0565(13) Uani 0.30 1 d PU . 1
K1B K 0.4086(3) -0.01025(16) 0.5002(3) 0.0471(9) Uani 0.40 1 d PU . 2
K1C K 0.3675(4) 0.0087(2) 0.4135(4) 0.0394(11) Uani 0.30 1 d PU . 3
C1 C 0.2399(6) 0.1658(3) -0.0576(5) 0.0433(19) Uani 1 1 d . . .
H1 H 0.2264 0.1345 -0.0776 0.052 Uiso 1 1 calc R . .
C2 C 0.1749(6) 0.2020(3) -0.0826(5) 0.051(2) Uani 1 1 d . . .
H2 H 0.1185 0.1953 -0.1191 0.062 Uiso 1 1 calc R . .
C3 C 0.1928(7) 0.2471(4) -0.0543(6) 0.059(3) Uani 1 1 d . . .
H3 H 0.1487 0.2719 -0.0712 0.071 Uiso 1 1 calc R . .
C4 C 0.2750(6) 0.2570(3) -0.0008(6) 0.052(2) Uani 1 1 d . . .
C5 C 0.2998(9) 0.3030(4) 0.0360(7) 0.069(3) Uani 1 1 d . . .
H5 H 0.2576 0.3290 0.0227 0.083 Uiso 1 1 calc R . .
C6 C 0.3792(9) 0.3100(3) 0.0875(8) 0.074(3) Uani 1 1 d . . .
H6 H 0.3917 0.3406 0.1106 0.089 Uiso 1 1 calc R . .
C7 C 0.4471(8) 0.2721(3) 0.1093(7) 0.067(3) Uani 1 1 d . . .
C8 C 0.5294(9) 0.2767(4) 0.1642(9) 0.091(4) Uani 1 1 d . . .
H8 H 0.5445 0.3062 0.1906 0.109 Uiso 1 1 calc R . .
C9 C 0.5897(8) 0.2383(4) 0.1803(8) 0.082(4) Uani 1 1 d . . .
H9 H 0.6477 0.2413 0.2166 0.099 Uiso 1 1 calc R . .
C10 C 0.5649(6) 0.1950(4) 0.1431(7) 0.067(3) Uani 1 1 d . . .
H10 H 0.6068 0.1687 0.1551 0.080 Uiso 1 1 calc R . .
C11 C 0.4248(6) 0.2266(3) 0.0755(6) 0.049(2) Uani 1 1 d . . .
C12 C 0.3380(6) 0.2189(3) 0.0210(6) 0.048(2) Uani 1 1 d . . .
C13 C 0.5450(6) 0.0862(3) 0.0732(5) 0.0424(19) Uani 1 1 d . . .
C14 C 0.3653(5) 0.0685(3) -0.0178(5) 0.0427(19) Uani 1 1 d . . .
C15 C 0.4842(6) 0.1379(3) -0.0640(6) 0.053(2) Uani 1 1 d . . .
C16 C 0.3817(6) 0.1088(3) 0.1345(6) 0.050(2) Uani 1 1 d . . .
C17 C 0.7422(7) -0.1822(3) 0.2474(6) 0.054(2) Uani 1 1 d . . .
H17 H 0.7237 -0.1525 0.2230 0.064 Uiso 1 1 calc R . .
C18 C 0.6808(8) -0.2213(4) 0.2301(7) 0.072(3) Uani 1 1 d . . .
H18 H 0.6223 -0.2181 0.1946 0.086 Uiso 1 1 calc R . .
C19 C 0.7075(10) -0.2646(4) 0.2661(8) 0.079(4) Uani 1 1 d . . .
H19 H 0.6675 -0.2917 0.2546 0.095 Uiso 1 1 calc R . .
C20 C 0.7921(9) -0.2685(3) 0.3188(8) 0.069(3) Uani 1 1 d . . .
C21 C 0.8281(12) -0.3131(4) 0.3610(9) 0.085(4) Uani 1 1 d . . .
H21 H 0.7938 -0.3420 0.3498 0.102 Uiso 1 1 calc R . .
C22 C 0.9081(12) -0.3128(4) 0.4144(9) 0.087(4) Uani 1 1 d . . .
H22 H 0.9286 -0.3416 0.4409 0.104 Uiso 1 1 calc R . .
C23 C 0.9628(9) -0.2718(4) 0.4327(7) 0.074(4) Uani 1 1 d . . .
C24 C 1.0439(11) -0.2696(5) 0.4907(7) 0.086(4) Uani 1 1 d . . .
H24 H 1.0637 -0.2969 0.5219 0.103 Uiso 1 1 calc R . .
C25 C 1.0954(10) -0.2284(5) 0.5031(7) 0.084(4) Uani 1 1 d . . .
H25 H 1.1512 -0.2271 0.5422 0.100 Uiso 1 1 calc R . .
C26 C 1.0652(9) -0.1879(4) 0.4576(6) 0.074(3) Uani 1 1 d . . .
H26 H 1.1021 -0.1597 0.4662 0.089 Uiso 1 1 calc R . .
C27 C 0.9351(8) -0.2285(3) 0.3901(6) 0.062(3) Uani 1 1 d . . .
C28 C 0.8481(8) -0.2278(3) 0.3327(6) 0.059(3) Uani 1 1 d . . .
C29 C 0.8703(6) -0.0854(3) 0.2469(5) 0.0372(17) Uani 1 1 d . . .
C30 C 0.8580(7) -0.1035(3) 0.4039(5) 0.051(2) Uani 1 1 d . . .
C31 C 1.0023(6) -0.1630(3) 0.2473(5) 0.0442(19) Uani 1 1 d . . .
C32 C 1.0367(8) -0.0864(4) 0.3587(6) 0.064(3) Uani 1 1 d . . .
C33 C 0.8600(7) 0.0191(3) 0.3486(5) 0.048(2) Uani 1 1 d . . .
H33 H 0.8296 -0.0111 0.3427 0.058 Uiso 1 1 calc R . .
C34 C 0.9174(9) 0.0292(4) 0.4202(6) 0.068(3) Uani 1 1 d . . .
H34 H 0.9244 0.0069 0.4619 0.082 Uiso 1 1 calc R . .
C35 C 0.9635(8) 0.0719(4) 0.4293(6) 0.069(3) Uani 1 1 d . . .
H35 H 1.0045 0.0792 0.4773 0.083 Uiso 1 1 calc R . .
C36 C 0.9504(7) 0.1052(3) 0.3674(5) 0.052(2) Uani 1 1 d . . .
C37 C 0.9941(8) 0.1517(4) 0.3726(6) 0.066(3) Uani 1 1 d . . .
H37 H 1.0408 0.1592 0.4173 0.079 Uiso 1 1 calc R . .
C38 C 0.9708(7) 0.1849(4) 0.3161(6) 0.061(3) Uani 1 1 d . . .
H38 H 0.9981 0.2158 0.3228 0.073 Uiso 1 1 calc R . .
C39 C 0.9039(6) 0.1733(3) 0.2449(5) 0.045(2) Uani 1 1 d . . .
C40 C 0.8743(6) 0.2071(3) 0.1868(6) 0.050(2) Uani 1 1 d . . .
H40 H 0.8982 0.2387 0.1923 0.060 Uiso 1 1 calc R . .
C41 C 0.8102(6) 0.1940(3) 0.1217(6) 0.048(2) Uani 1 1 d . . .
H41 H 0.7860 0.2169 0.0828 0.058 Uiso 1 1 calc R . .
C42 C 0.7807(6) 0.1458(3) 0.1132(5) 0.0428(19) Uani 1 1 d . . .
H42 H 0.7400 0.1365 0.0660 0.051 Uiso 1 1 calc R . .
C43 C 0.8672(5) 0.1265(3) 0.2349(5) 0.0342(17) Uani 1 1 d . . .
C44 C 0.8885(5) 0.0923(3) 0.2979(5) 0.0394(18) Uani 1 1 d . . .
C45 C 1.0149(5) 0.0150(3) 0.2041(5) 0.0393(18) Uani 1 1 d . . .
H45 H 0.9959 0.0020 0.2492 0.047 Uiso 1 1 calc R . .
C46 C 1.1117(6) 0.0199(3) 0.2052(6) 0.047(2) Uani 1 1 d . . .
H46 H 1.1568 0.0107 0.2499 0.056 Uiso 1 1 calc R . .
C47 C 1.1405(6) 0.0384(3) 0.1399(6) 0.050(2) Uani 1 1 d . . .
H47 H 1.2058 0.0424 0.1391 0.060 Uiso 1 1 calc R . .
C48 C 1.0713(6) 0.0512(3) 0.0743(5) 0.0410(19) Uani 1 1 d . . .
C49 C 1.0954(7) 0.0696(3) 0.0021(6) 0.050(2) Uani 1 1 d . . .
H49 H 1.1600 0.0729 -0.0019 0.060 Uiso 1 1 calc R . .
C50 C 1.0292(7) 0.0816(3) -0.0576(6) 0.048(2) Uani 1 1 d . . .
H50 H 1.0475 0.0941 -0.1033 0.058 Uiso 1 1 calc R . .
C51 C 0.9301(7) 0.0766(3) -0.0565(5) 0.044(2) Uani 1 1 d . . .
C52 C 0.8568(8) 0.0884(3) -0.1185(5) 0.059(3) Uani 1 1 d . . .
H52 H 0.8715 0.1026 -0.1644 0.071 Uiso 1 1 calc R . .
C53 C 0.7652(8) 0.0801(3) -0.1145(6) 0.057(2) Uani 1 1 d . . .
H53 H 0.7161 0.0876 -0.1574 0.068 Uiso 1 1 calc R . .
C54 C 0.7441(6) 0.0602(3) -0.0457(5) 0.048(2) Uani 1 1 d . . .
H54 H 0.6798 0.0541 -0.0433 0.058 Uiso 1 1 calc R . .
C55 C 0.9025(6) 0.0575(2) 0.0130(5) 0.0366(17) Uani 1 1 d . . .
C56 C 0.9760(5) 0.0455(2) 0.0789(5) 0.0352(17) Uani 1 1 d . . .
C57 C 0.5100(14) 0.2154(9) 0.4004(14) 0.185(10) Uani 1 1 d . . .
H57A H 0.5067 0.2279 0.3473 0.277 Uiso 1 1 calc R A 1
H57B H 0.4712 0.2353 0.4283 0.277 Uiso 1 1 calc R A 1
H57C H 0.4864 0.1826 0.3975 0.277 Uiso 1 1 calc R A 1
C58 C 0.2259(17) 0.1248(9) 0.3402(12) 0.169(10) Uani 1 1 d . . .
H58A H 0.2174 0.1591 0.3464 0.253 Uiso 1 1 calc R B 1
H58B H 0.2035 0.1077 0.3823 0.253 Uiso 1 1 calc R B 1
H58C H 0.1896 0.1144 0.2895 0.253 Uiso 1 1 calc R B 1
N1 N 0.3202(4) 0.1732(2) -0.0069(4) 0.0393(15) Uani 1 1 d . . .
N2 N 0.4852(5) 0.1888(3) 0.0915(5) 0.0519(19) Uani 1 1 d . . .
N3 N 0.6147(5) 0.0658(3) 0.0951(5) 0.0513(19) Uani 1 1 d . . .
N4 N 0.3211(5) 0.0365(2) -0.0491(5) 0.0485(18) Uani 1 1 d . . .
N5 N 0.5145(7) 0.1430(4) -0.1211(6) 0.079(3) Uani 1 1 d . . .
N6 N 0.3584(7) 0.1000(4) 0.1925(6) 0.078(3) Uani 1 1 d . . .
N7 N 0.8241(6) -0.1848(2) 0.2959(4) 0.0464(18) Uani 1 1 d . . .
N8 N 0.9867(6) -0.1875(3) 0.4028(5) 0.057(2) Uani 1 1 d . . .
N9 N 0.8332(5) -0.0572(2) 0.2016(4) 0.0376(15) Uani 1 1 d . . .
N10 N 0.8136(7) -0.0870(3) 0.4475(5) 0.061(2) Uani 1 1 d . . .
N11 N 1.0426(5) -0.1834(3) 0.2054(5) 0.0534(19) Uani 1 1 d . . .
N12 N 1.0998(8) -0.0606(4) 0.3796(6) 0.097(4) Uani 1 1 d . . .
N13 N 0.8446(5) 0.0487(2) 0.2876(4) 0.0383(15) Uani 1 1 d . . .
N14 N 0.8075(4) 0.1128(2) 0.1683(4) 0.0352(14) Uani 1 1 d . . .
N15 N 0.9475(4) 0.0274(2) 0.1438(4) 0.0344(14) Uani 1 1 d . . .
N16 N 0.8108(5) 0.0495(2) 0.0169(4) 0.0395(15) Uani 1 1 d . . .
O1 O 0.6489(5) -0.0017(3) 0.2307(5) 0.080(2) Uani 1 1 d . . .
H1B H 0.6598 -0.0296 0.2493 0.095 Uiso 1 1 d R . .
H1C H 0.5972 -0.0079 0.1998 0.095 Uiso 1 1 d R . .
O2 O 0.2196(16) 0.0170(7) 0.4420(13) 0.141(10) Uani 0.50 1 d P . .
O3 O 0.3658(11) 0.0556(6) 0.6476(11) 0.088(5) Uani 0.50 1 d P . .
O4 O 0.6156(13) 0.0001(6) 0.7385(13) 0.108(7) Uani 0.50 1 d P . .
O5 O 0.260(2) -0.0876(13) 0.5185(15) 0.218(19) Uani 0.50 1 d P . .
O6 O 0.7719(8) 0.2051(6) 0.8004(10) 0.093(7) Uani 0.50 1 d P . .
O7 O 0.5285(13) 0.1039(5) 0.7322(9) 0.086(5) Uani 0.50 1 d P . .
O8 O 0.6887(6) 0.1970(4) -0.0693(6) 0.108(3) Uani 1 1 d . . .
H8B H 0.6888 0.2040 -0.1170 0.130 Uiso 1 1 d R . .
H8C H 0.6635 0.2170 -0.0424 0.130 Uiso 1 1 d R . .
O9 O 0.634(3) 0.1458(12) 0.5433(13) 0.24(2) Uani 0.50 1 d P C 1
O10 O 0.709(2) 0.157(2) 0.3493(19) 0.31(3) Uani 0.50 1 d P D 1
O11 O 0.5262(8) 0.0234(4) 0.8748(7) 0.127(4) Uani 1 1 d . E 1
O12 O 0.7196(15) 0.1302(12) 0.6889(12) 0.180(14) Uani 0.50 1 d P F 1
O13 O 0.6119(11) 0.2163(5) 0.4437(10) 0.180(6) Uani 1 1 d . G 1
H13 H 0.6403 0.1988 0.4156 0.216 Uiso 1 1 d R G 1
O14 O 0.3263(18) 0.1144(9) 0.3438(9) 0.267(12) Uani 1 1 d . H 1
H14 H 0.3477 0.0989 0.3845 0.321 Uiso 1 1 d R H 1

loop_
_atom_site_aniso_label
_atom_site_aniso_U_11
_atom_site_aniso_U_22
_atom_site_aniso_U_33
_atom_site_aniso_U_23
_atom_site_aniso_U_13
_atom_site_aniso_U_12
Pr1 0.0327(2) 0.0232(2) 0.0448(3) -0.00091(18) 0.00355(18) -0.00160(16)
Ru1 0.0294(3) 0.0269(3) 0.0555(4) -0.0077(3) 0.0062(3) -0.0014(2)
Ru2 0.0630(5) 0.0287(4) 0.0411(4) 0.0099(3) 0.0106(3) 0.0018(3)
K1A 0.037(2) 0.052(3) 0.082(3) -0.001(3) 0.014(2) 0.004(2)
K1B 0.0320(17) 0.0393(19) 0.072(2) 0.0131(18) 0.0145(17) 0.0021(15)
K1C 0.033(2) 0.034(2) 0.052(3) 0.003(2) 0.011(2) 0.0053(19)
C1 0.038(4) 0.047(5) 0.046(5) 0.007(4) 0.010(4) 0.003(4)
C2 0.047(5) 0.057(6) 0.052(5) 0.008(5) 0.016(4) 0.013(4)
C3 0.057(6) 0.062(6) 0.063(6) 0.018(5) 0.023(5) 0.028(5)
C4 0.052(5) 0.040(5) 0.072(6) 0.010(5) 0.028(5) 0.011(4)
C5 0.084(8) 0.039(5) 0.092(8) 0.003(5) 0.033(7) 0.019(5)
C6 0.094(9) 0.028(5) 0.106(9) -0.014(6) 0.034(8) 0.003(5)
C7 0.064(6) 0.037(5) 0.103(9) -0.019(5) 0.027(6) -0.008(5)
C8 0.075(8) 0.059(7) 0.139(12) -0.054(8) 0.021(8) -0.019(6)
C9 0.058(6) 0.056(7) 0.126(11) -0.042(7) 0.000(6) -0.009(5)
C10 0.039(5) 0.054(6) 0.102(8) -0.033(6) -0.001(5) -0.003(4)
C11 0.045(5) 0.034(4) 0.071(6) -0.011(4) 0.019(4) -0.003(4)
C12 0.052(5) 0.033(4) 0.065(6) -0.001(4) 0.027(4) 0.001(4)
C13 0.037(4) 0.023(4) 0.065(6) -0.007(4) 0.006(4) -0.002(3)
C14 0.032(4) 0.035(4) 0.060(5) -0.001(4) 0.004(4) 0.004(3)
C15 0.039(5) 0.041(5) 0.080(7) -0.003(5) 0.016(5) 0.003(4)
C16 0.040(5) 0.051(5) 0.059(6) -0.003(5) 0.008(4) -0.003(4)
C17 0.067(6) 0.042(5) 0.057(6) -0.001(4) 0.026(5) -0.006(4)
C18 0.080(7) 0.054(6) 0.090(8) -0.012(6) 0.040(6) -0.023(5)
C19 0.099(9) 0.041(6) 0.114(10) -0.015(6) 0.061(8) -0.022(6)
C20 0.093(8) 0.029(5) 0.102(9) -0.001(5) 0.058(7) -0.005(5)
C21 0.133(12) 0.026(5) 0.117(11) 0.010(6) 0.076(10) -0.008(6)
C22 0.128(12) 0.042(6) 0.110(11) 0.026(7) 0.075(10) 0.019(7)
C23 0.106(9) 0.043(6) 0.090(8) 0.033(6) 0.067(8) 0.030(6)
C24 0.134(12) 0.074(9) 0.063(7) 0.041(7) 0.053(8) 0.057(8)
C25 0.119(11) 0.074(8) 0.057(7) 0.017(6) 0.014(7) 0.043(8)
C26 0.099(9) 0.068(7) 0.056(6) 0.023(6) 0.016(6) 0.029(6)
C27 0.089(8) 0.049(6) 0.062(6) 0.025(5) 0.047(6) 0.030(5)
C28 0.086(7) 0.033(5) 0.073(7) 0.006(5) 0.049(6) 0.003(5)
C29 0.048(5) 0.026(4) 0.040(4) -0.001(4) 0.016(4) -0.002(3)
C30 0.081(7) 0.033(5) 0.041(5) 0.004(4) 0.014(5) -0.007(4)
C31 0.048(5) 0.033(4) 0.051(5) 0.011(4) 0.010(4) 0.005(4)
C32 0.080(7) 0.053(6) 0.053(6) 0.012(5) -0.002(5) -0.007(5)
C33 0.070(6) 0.034(5) 0.042(5) -0.005(4) 0.014(4) 0.001(4)
C34 0.106(9) 0.050(6) 0.044(5) 0.003(5) 0.004(5) 0.001(6)
C35 0.097(8) 0.063(7) 0.040(5) -0.007(5) -0.007(5) 0.002(6)
C36 0.062(6) 0.040(5) 0.052(5) -0.010(4) 0.005(4) -0.003(4)
C37 0.084(7) 0.045(6) 0.061(6) -0.013(5) -0.005(5) -0.015(5)
C38 0.070(6) 0.045(5) 0.064(6) -0.020(5) 0.005(5) -0.011(5)
C39 0.050(5) 0.033(4) 0.054(5) -0.013(4) 0.017(4) -0.005(4)
C40 0.055(5) 0.030(4) 0.068(6) -0.004(4) 0.019(5) -0.004(4)
C41 0.055(5) 0.027(4) 0.065(6) 0.002(4) 0.017(4) 0.003(4)
C42 0.044(5) 0.029(4) 0.054(5) 0.002(4) 0.007(4) 0.001(3)
C43 0.032(4) 0.027(4) 0.044(4) -0.004(3) 0.009(3) -0.001(3)
C44 0.041(4) 0.034(4) 0.044(5) -0.011(4) 0.011(4) 0.004(3)
C45 0.038(4) 0.034(4) 0.043(4) 0.000(4) 0.001(3) -0.003(3)
C46 0.040(4) 0.033(4) 0.064(6) -0.003(4) 0.002(4) 0.002(3)
C47 0.038(4) 0.028(4) 0.084(7) -0.013(4) 0.011(5) -0.007(3)
C48 0.046(5) 0.019(4) 0.061(5) -0.009(4) 0.018(4) -0.003(3)
C49 0.057(5) 0.023(4) 0.079(7) -0.004(4) 0.035(5) -0.003(4)
C50 0.072(6) 0.023(4) 0.059(6) -0.007(4) 0.036(5) -0.009(4)
C51 0.072(6) 0.016(4) 0.048(5) -0.007(3) 0.018(4) -0.006(4)
C52 0.103(8) 0.032(5) 0.041(5) 0.006(4) 0.015(5) 0.002(5)
C53 0.074(7) 0.040(5) 0.050(5) 0.010(4) -0.005(5) 0.008(5)
C54 0.050(5) 0.043(5) 0.048(5) 0.006(4) -0.002(4) 0.006(4)
C55 0.054(5) 0.014(3) 0.045(4) -0.005(3) 0.017(4) -0.005(3)
C56 0.043(4) 0.018(3) 0.047(5) -0.005(3) 0.014(4) -0.001(3)
C57 0.115(15) 0.21(3) 0.22(2) -0.01(2) 0.004(16) 0.078(16)
C58 0.19(2) 0.18(2) 0.154(19) -0.055(16) 0.087(18) -0.004(18)
N1 0.035(3) 0.035(4) 0.051(4) 0.001(3) 0.016(3) 0.001(3)
N2 0.040(4) 0.037(4) 0.079(5) -0.019(4) 0.014(4) -0.005(3)
N3 0.044(4) 0.036(4) 0.071(5) -0.009(4) 0.004(4) 0.002(3)
N4 0.041(4) 0.032(4) 0.068(5) -0.005(4) 0.000(3) -0.002(3)
N5 0.064(6) 0.093(7) 0.087(7) 0.013(6) 0.033(5) 0.011(5)
N6 0.070(6) 0.097(8) 0.069(6) 0.001(6) 0.017(5) -0.006(5)
N7 0.070(5) 0.026(3) 0.051(4) 0.004(3) 0.031(4) 0.003(3)
N8 0.086(6) 0.038(4) 0.051(5) 0.019(4) 0.025(4) 0.011(4)
N9 0.050(4) 0.025(3) 0.038(4) 0.000(3) 0.011(3) -0.001(3)
N10 0.102(7) 0.037(4) 0.050(5) 0.001(4) 0.027(5) -0.005(4)
N11 0.056(5) 0.046(4) 0.060(5) 0.022(4) 0.015(4) 0.007(4)
N12 0.109(8) 0.083(7) 0.084(7) 0.020(6) -0.020(6) -0.034(7)
N13 0.046(4) 0.027(3) 0.044(4) -0.004(3) 0.013(3) -0.001(3)
N14 0.032(3) 0.031(3) 0.043(4) 0.000(3) 0.009(3) 0.001(3)
N15 0.039(3) 0.023(3) 0.041(4) -0.003(3) 0.007(3) -0.001(3)
N16 0.043(4) 0.029(3) 0.046(4) -0.001(3) 0.004(3) 0.000(3)
O1 0.060(4) 0.080(5) 0.108(6) 0.000(5) 0.042(4) -0.010(4)
O2 0.166(19) 0.125(16) 0.168(19) -0.115(15) 0.126(17) -0.087(15)
O3 0.074(10) 0.077(11) 0.121(14) 0.050(10) 0.037(9) -0.003(8)
O4 0.088(12) 0.067(11) 0.176(19) -0.049(12) 0.041(12) 0.012(9)
O5 0.20(3) 0.29(4) 0.13(2) -0.06(2) -0.039(19) 0.19(3)
O6 0.027(6) 0.118(12) 0.147(14) 0.124(11) 0.049(7) 0.052(7)
O7 0.137(15) 0.060(9) 0.067(10) 0.010(8) 0.034(10) 0.009(10)
O8 0.082(6) 0.118(8) 0.122(8) 0.000(6) 0.013(5) -0.013(6)
O9 0.39(5) 0.25(3) 0.083(15) 0.074(19) 0.10(2) 0.25(4)
O10 0.12(2) 0.63(9) 0.19(3) -0.13(4) 0.05(2) 0.17(4)
O11 0.102(8) 0.108(8) 0.156(10) 0.016(7) -0.011(7) -0.021(6)
O12 0.103(16) 0.33(4) 0.085(14) 0.101(19) -0.037(12) -0.06(2)
O13 0.168(13) 0.137(12) 0.225(16) 0.037(11) 0.011(12) 0.011(10)
O14 0.33(3) 0.37(3) 0.112(11) 0.081(15) 0.072(15) 0.15(2)

loop_
_atom_type_symbol
_atom_type_description
_atom_type_scat_dispersion_real
_atom_type_scat_dispersion_imag
_atom_type_scat_source
C C 0.0033 0.0016 'International Tables Vol C Tables 4.2.6.8 and 6.1.1.4'
H H 0.0000 0.0000 'International Tables Vol C Tables 4.2.6.8 and 6.1.1.4'
N N 0.0061 0.0033 'International Tables Vol C Tables 4.2.6.8 and 6.1.1.4'
O O 0.0106 0.0060 'International Tables Vol C Tables 4.2.6.8 and 6.1.1.4'
K K 0.2009 0.2494 'International Tables Vol C Tables 4.2.6.8 and 6.1.1.4'
Ru Ru -1.2594 0.8363 'International Tables Vol C Tables 4.2.6.8 and 6.1.1.4'
Pr Pr -0.2180 2.8214 'International Tables Vol C Tables 4.2.6.8 and 6.1.1.4'

loop_
_geom_angle_atom_site_label_1
_geom_angle_atom_site_label_2
_geom_angle_atom_site_label_3
_geom_angle
_geom_angle_site_symmetry_1
_geom_angle_site_symmetry_3
_geom_angle_publ_flag
O1 Pr1 N4 87.1(3) . 3_655 ?
O1 Pr1 N9 80.1(2) . . ?
N4 Pr1 N9 79.0(2) 3_655 . ?
O1 Pr1 N3 74.1(3) . . ?
N4 Pr1 N3 78.6(2) 3_655 . ?
N9 Pr1 N3 146.4(2) . . ?
O1 Pr1 N13 76.4(2) . . ?
N4 Pr1 N13 155.7(2) 3_655 . ?
N9 Pr1 N13 80.7(2) . . ?
N3 Pr1 N13 112.9(2) . . ?
O1 Pr1 N16 153.8(2) . . ?
N4 Pr1 N16 76.9(2) 3_655 . ?
N9 Pr1 N16 116.1(2) . . ?
N3 Pr1 N16 82.5(2) . . ?
N13 Pr1 N16 124.6(2) . . ?
O1 Pr1 N14 109.6(2) . . ?
N4 Pr1 N14 141.9(2) 3_655 . ?
N9 Pr1 N14 136.3(2) . . ?
N3 Pr1 N14 73.9(2) . . ?
N13 Pr1 N14 61.93(19) . . ?
N16 Pr1 N14 73.77(19) . . ?
O1 Pr1 N15 144.0(2) . . ?
N4 Pr1 N15 112.6(2) 3_655 . ?
N9 Pr1 N15 75.0(2) . . ?
N3 Pr1 N15 137.3(2) . . ?
N13 Pr1 N15 74.34(19) . . ?
N16 Pr1 N15 62.1(2) . . ?
N14 Pr1 N15 73.77(18) . . ?
C14 Ru1 C13 91.1(3) . . ?
C14 Ru1 C15 89.0(4) . . ?
C13 Ru1 C15 88.1(4) . . ?
C14 Ru1 C16 90.5(4) . . ?
C13 Ru1 C16 89.6(4) . . ?
C15 Ru1 C16 177.6(4) . . ?
C14 Ru1 N1 95.3(3) . . ?
C13 Ru1 N1 172.7(3) . . ?
C15 Ru1 N1 88.4(3) . . ?
C16 Ru1 N1 93.9(3) . . ?
C14 Ru1 N2 172.9(3) . . ?
C13 Ru1 N2 95.4(3) . . ?
C15 Ru1 N2 94.1(3) . . ?
C16 Ru1 N2 86.7(3) . . ?
N1 Ru1 N2 78.4(3) . . ?
C29 Ru2 C32 89.5(4) . . ?
C29 Ru2 C30 89.4(3) . . ?
C32 Ru2 C30 90.7(4) . . ?
C29 Ru2 C31 92.3(3) . . ?
C32 Ru2 C31 90.7(4) . . ?
C30 Ru2 C31 177.8(3) . . ?
C29 Ru2 N7 95.5(3) . . ?
C32 Ru2 N7 175.0(3) . . ?
C30 Ru2 N7 89.7(3) . . ?
C31 Ru2 N7 88.7(3) . . ?
C29 Ru2 N8 174.4(3) . . ?
C32 Ru2 N8 95.9(4) . . ?
C30 Ru2 N8 92.2(3) . . ?
C31 Ru2 N8 85.9(3) . . ?
N7 Ru2 N8 79.0(3) . . ?
K1A K1A O3 140.5(6) 3_656 . ?
K1A K1A O4 133.5(5) 3_656 . ?
O3 K1A O4 85.4(5) . . ?
K1B K1B O2 144.8(5) 3_656 . ?
K1B K1B O5 147.2(5) 3_656 . ?
O2 K1B O5 65.9(6) . . ?
K1B K1B O3 102.0(4) 3_656 . ?
O2 K1B O3 79.6(4) . . ?
O5 K1B O3 94.5(5) . . ?
O2 K1C O4 118.6(8) . 3_656 ?
O2 K1C K1C 125.7(7) . 3_656 ?
O4 K1C K1C 115.4(4) 3_656 3_656 ?
O2 K1C H14 82.5 . . ?
O4 K1C H14 85.7 3_656 . ?
K1C K1C H14 106.9 3_656 . ?
N1 C1 C2 122.7(8) . . ?
N1 C1 H1 118.6 . . ?
C2 C1 H1 118.6 . . ?
C3 C2 C1 119.5(9) . . ?
C3 C2 H2 120.2 . . ?
C1 C2 H2 120.2 . . ?
C2 C3 C4 120.5(8) . . ?
C2 C3 H3 119.8 . . ?
C4 C3 H3 119.8 . . ?
C3 C4 C12 116.9(9) . . ?
C3 C4 C5 125.5(9) . . ?
C12 C4 C5 117.6(9) . . ?
C6 C5 C4 122.5(9) . . ?
C6 C5 H5 118.8 . . ?
C4 C5 H5 118.8 . . ?
C5 C6 C7 121.5(10) . . ?
C5 C6 H6 119.3 . . ?
C7 C6 H6 119.3 . . ?
C8 C7 C11 117.9(10) . . ?
C8 C7 C6 124.2(10) . . ?
C11 C7 C6 117.7(10) . . ?
C7 C8 C9 119.5(10) . . ?
C7 C8 H8 120.2 . . ?
C9 C8 H8 120.2 . . ?
C8 C9 C10 119.5(11) . . ?
C8 C9 H9 120.3 . . ?
C10 C9 H9 120.3 . . ?
N2 C10 C9 122.8(10) . . ?
N2 C10 H10 118.6 . . ?
C9 C10 H10 118.6 . . ?
N2 C11 C7 121.9(9) . . ?
N2 C11 C12 117.4(7) . . ?
C7 C11 C12 120.6(9) . . ?
N1 C12 C4 123.0(9) . . ?
N1 C12 C11 117.0(8) . . ?
C4 C12 C11 120.0(8) . . ?
N3 C13 Ru1 176.2(7) . . ?
N4 C14 Ru1 175.9(7) . . ?
N5 C15 Ru1 176.4(9) . . ?
N6 C16 Ru1 176.7(8) . . ?
N7 C17 C18 123.0(10) . . ?
N7 C17 H17 118.5 . . ?
C18 C17 H17 118.5 . . ?
C19 C18 C17 118.5(12) . . ?
C19 C18 H18 120.7 . . ?
C17 C18 H18 120.7 . . ?
C20 C19 C18 120.1(10) . . ?
C20 C19 H19 119.9 . . ?
C18 C19 H19 119.9 . . ?
C19 C20 C28 117.3(10) . . ?
C19 C20 C21 125.0(11) . . ?
C28 C20 C21 117.8(12) . . ?
C22 C21 C20 120.7(11) . . ?
C22 C21 H21 119.7 . . ?
C20 C21 H21 119.7 . . ?
C21 C22 C23 122.7(12) . . ?
C21 C22 H22 118.7 . . ?
C23 C22 H22 118.7 . . ?
C24 C23 C22 124.2(11) . . ?
C24 C23 C27 116.6(12) . . ?
C22 C23 C27 119.2(13) . . ?
C25 C24 C23 120.5(10) . . ?
C25 C24 H24 119.7 . . ?
C23 C24 H24 119.7 . . ?
C24 C25 C26 119.5(13) . . ?
C24 C25 H25 120.2 . . ?
C26 C25 H25 120.2 . . ?
N8 C26 C25 122.7(13) . . ?
N8 C26 H26 118.7 . . ?
C25 C26 H26 118.7 . . ?
N8 C27 C23 122.6(11) . . ?
N8 C27 C28 118.2(8) . . ?
C23 C27 C28 119.2(11) . . ?
N7 C28 C20 123.4(11) . . ?
N7 C28 C27 116.3(9) . . ?
C20 C28 C27 120.3(10) . . ?
N9 C29 Ru2 178.5(7) . . ?
N10 C30 Ru2 177.8(9) . . ?
N11 C31 Ru2 175.8(7) . . ?
N12 C32 Ru2 178.4(10) . . ?
N13 C33 C34 124.7(8) . . ?
N13 C33 H33 117.7 . . ?
C34 C33 H33 117.7 . . ?
C35 C34 C33 118.6(9) . . ?
C35 C34 H34 120.7 . . ?
C33 C34 H34 120.7 . . ?
C34 C35 C36 120.1(9) . . ?
C34 C35 H35 120.0 . . ?
C36 C35 H35 120.0 . . ?
C44 C36 C35 117.1(8) . . ?
C44 C36 C37 119.0(9) . . ?
C35 C36 C37 123.9(9) . . ?
C38 C37 C36 122.2(9) . . ?
C38 C37 H37 118.9 . . ?
C36 C37 H37 118.9 . . ?
C37 C38 C39 120.0(9) . . ?
C37 C38 H38 120.0 . . ?
C39 C38 H38 120.0 . . ?
C40 C39 C43 119.1(8) . . ?
C40 C39 C38 121.9(8) . . ?
C43 C39 C38 118.9(8) . . ?
C41 C40 C39 119.0(8) . . ?
C41 C40 H40 120.5 . . ?
C39 C40 H40 120.5 . . ?
C40 C41 C42 118.9(8) . . ?
C40 C41 H41 120.5 . . ?
C42 C41 H41 120.5 . . ?
N14 C42 C41 123.1(8) . . ?
N14 C42 H42 118.5 . . ?
C41 C42 H42 118.5 . . ?
N14 C43 C39 121.8(7) . . ?
N14 C43 C44 117.9(6) . . ?
C39 C43 C44 120.1(7) . . ?
N13 C44 C36 122.9(8) . . ?
N13 C44 C43 117.7(7) . . ?
C36 C44 C43 119.3(7) . . ?
N15 C45 C46 124.1(8) . . ?
N15 C45 H45 118.0 . . ?
C46 C45 H45 118.0 . . ?
C47 C46 C45 118.7(8) . . ?
C47 C46 H46 120.7 . . ?
C45 C46 H46 120.7 . . ?
C46 C47 C48 119.0(8) . . ?
C46 C47 H47 120.5 . . ?
C48 C47 H47 120.5 . . ?
C56 C48 C47 118.3(8) . . ?
C56 C48 C49 119.1(8) . . ?
C47 C48 C49 122.6(8) . . ?
C50 C49 C48 121.0(8) . . ?
C50 C49 H49 119.5 . . ?
C48 C49 H49 119.5 . . ?
C49 C50 C51 122.6(8) . . ?
C49 C50 H50 118.7 . . ?
C51 C50 H50 118.7 . . ?
C52 C51 C50 124.9(9) . . ?
C52 C51 C55 116.5(8) . . ?
C50 C51 C55 118.6(8) . . ?
C53 C52 C51 121.3(9) . . ?
C53 C52 H52 119.4 . . ?
C51 C52 H52 119.4 . . ?
C52 C53 C54 118.9(9) . . ?
C52 C53 H53 120.6 . . ?
C54 C53 H53 120.6 . . ?
N16 C54 C53 122.8(9) . . ?
N16 C54 H54 118.6 . . ?
C53 C54 H54 118.6 . . ?
N16 C55 C51 121.9(8) . . ?
N16 C55 C56 119.8(7) . . ?
C51 C55 C56 118.3(7) . . ?
N15 C56 C48 122.7(7) . . ?
N15 C56 C55 116.8(7) . . ?
C48 C56 C55 120.4(7) . . ?
C1 N1 C12 117.4(7) . . ?
C1 N1 Ru1 128.9(6) . . ?
C12 N1 Ru1 113.7(6) . . ?
C10 N2 C11 118.2(8) . . ?
C10 N2 Ru1 128.2(6) . . ?
C11 N2 Ru1 113.5(6) . . ?
C13 N3 Pr1 177.4(8) . . ?
C14 N4 Pr1 164.3(7) . 3_655 ?
C17 N7 C28 117.6(8) . . ?
C17 N7 Ru2 129.2(6) . . ?
C28 N7 Ru2 113.2(7) . . ?
C26 N8 C27 118.1(9) . . ?
C26 N8 Ru2 129.2(7) . . ?
C27 N8 Ru2 112.6(7) . . ?
C29 N9 Pr1 159.7(6) . . ?
C33 N13 C44 116.6(7) . . ?
C33 N13 Pr1 122.0(5) . . ?
C44 N13 Pr1 120.4(5) . . ?
C42 N14 C43 117.8(7) . . ?
C42 N14 Pr1 123.1(5) . . ?
C43 N14 Pr1 118.8(5) . . ?
C45 N15 C56 117.3(7) . . ?
C45 N15 Pr1 122.6(5) . . ?
C56 N15 Pr1 120.1(5) . . ?
C54 N16 C55 118.5(7) . . ?
C54 N16 Pr1 120.5(6) . . ?
C55 N16 Pr1 120.7(5) . . ?
Pr1 O1 H1B 111.1 . . ?
Pr1 O1 H1C 106.5 . . ?
H1B O1 H1C 97.4 . . ?
K1C O2 K1B 34.6(4) . . ?
K1A O3 K1B 29.1(3) . . ?
K1C O4 K1A 41.9(4) 3_656 . ?
H8B O8 H8C 117.3 . . ?
C57 O13 H13 103.3 . . ?
C58 O14 H14 109.9 . . ?

loop_
_geom_bond_atom_site_label_1
_geom_bond_atom_site_label_2
_geom_bond_distance
_geom_bond_site_symmetry_2
_geom_bond_publ_flag
Pr1 O1 2.463(7) . ?
Pr1 N4 2.489(7) 3_655 ?
Pr1 N9 2.506(6) . ?
Pr1 N3 2.508(7) . ?
Pr1 N13 2.614(7) . ?
Pr1 N16 2.631(7) . ?
Pr1 N14 2.675(6) . ?
Pr1 N15 2.676(6) . ?
Ru1 C14 1.966(8) . ?
Ru1 C13 1.971(8) . ?
Ru1 C15 2.042(11) . ?
Ru1 C16 2.046(10) . ?
Ru1 N1 2.121(6) . ?
Ru1 N2 2.133(7) . ?
Ru2 C29 1.963(8) . ?
Ru2 C32 1.996(11) . ?
Ru2 C30 2.041(10) . ?
Ru2 C31 2.043(9) . ?
Ru2 N7 2.122(8) . ?
Ru2 N8 2.124(7) . ?
K1A K1A 2.678(15) 3_656 ?
K1A O3 2.696(18) . ?
K1A O4 3.13(2) . ?
K1B K1B 2.695(8) 3_656 ?
K1B O2 2.82(3) . ?
K1B O5 3.10(4) . ?
K1B O3 3.31(2) . ?
K1C O2 2.29(2) . ?
K1C O4 2.71(2) 3_656 ?
K1C K1C 4.417(11) 3_656 ?
K1C H14 2.5849 . ?
C1 N1 1.331(10) . ?
C1 C2 1.394(12) . ?
C1 H1 0.9500 . ?
C2 C3 1.365(14) . ?
C2 H2 0.9500 . ?
C3 C4 1.388(14) . ?
C3 H3 0.9500 . ?
C4 C12 1.408(12) . ?
C4 C5 1.455(14) . ?
C5 C6 1.327(16) . ?
C5 H5 0.9500 . ?
C6 C7 1.446(15) . ?
C6 H6 0.9500 . ?
C7 C8 1.380(17) . ?
C7 C11 1.419(12) . ?
C8 C9 1.381(17) . ?
C8 H8 0.9500 . ?
C9 C10 1.391(13) . ?
C9 H9 0.9500 . ?
C10 N2 1.328(12) . ?
C10 H10 0.9500 . ?
C11 N2 1.366(11) . ?
C11 C12 1.435(13) . ?
C12 N1 1.377(10) . ?
C13 N3 1.154(10) . ?
C14 N4 1.173(10) . ?
C15 N5 1.168(13) . ?
C16 N6 1.150(12) . ?
C17 N7 1.317(12) . ?
C17 C18 1.405(13) . ?
C17 H17 0.9500 . ?
C18 C19 1.389(16) . ?
C18 H18 0.9500 . ?
C19 C20 1.384(17) . ?
C19 H19 0.9500 . ?
C20 C28 1.394(14) . ?
C20 C21 1.492(16) . ?
C21 C22 1.336(19) . ?
C21 H21 0.9500 . ?
C22 C23 1.395(18) . ?
C22 H22 0.9500 . ?
C23 C24 1.393(18) . ?
C23 C27 1.439(13) . ?
C24 C25 1.368(19) . ?
C24 H24 0.9500 . ?
C25 C26 1.405(15) . ?
C25 H25 0.9500 . ?
C26 N8 1.333(14) . ?
C26 H26 0.9500 . ?
C27 N8 1.365(14) . ?
C27 C28 1.447(16) . ?
C28 N7 1.377(11) . ?
C29 N9 1.171(10) . ?
C30 N10 1.175(12) . ?
C31 N11 1.164(11) . ?
C32 N12 1.164(13) . ?
C33 N13 1.333(10) . ?
C33 C34 1.386(13) . ?
C33 H33 0.9500 . ?
C34 C35 1.364(15) . ?
C34 H34 0.9500 . ?
C35 C36 1.411(14) . ?
C35 H35 0.9500 . ?
C36 C44 1.408(12) . ?
C36 C37 1.443(13) . ?
C37 C38 1.349(14) . ?
C37 H37 0.9500 . ?
C38 C39 1.455(13) . ?
C38 H38 0.9500 . ?
C39 C40 1.392(12) . ?
C39 C43 1.415(10) . ?
C40 C41 1.369(13) . ?
C40 H40 0.9500 . ?
C41 C42 1.417(11) . ?
C41 H41 0.9500 . ?
C42 N14 1.336(10) . ?
C42 H42 0.9500 . ?
C43 N14 1.361(10) . ?
C43 C44 1.446(11) . ?
C44 N13 1.372(10) . ?
C45 N15 1.333(10) . ?
C45 C46 1.397(11) . ?
C45 H45 0.9500 . ?
C46 C47 1.382(13) . ?
C46 H46 0.9500 . ?
C47 C48 1.412(13) . ?
C47 H47 0.9500 . ?
C48 C56 1.399(11) . ?
C48 C49 1.460(12) . ?
C49 C50 1.314(13) . ?
C49 H49 0.9500 . ?
C50 C51 1.437(13) . ?
C50 H50 0.9500 . ?
C51 C52 1.400(13) . ?
C51 C55 1.447(11) . ?
C52 C53 1.354(14) . ?
C52 H52 0.9500 . ?
C53 C54 1.406(13) . ?
C53 H53 0.9500 . ?
C54 N16 1.343(10) . ?
C54 H54 0.9500 . ?
C55 N16 1.354(10) . ?
C55 C56 1.446(11) . ?
C56 N15 1.369(10) . ?
C57 O13 1.52(2) . ?
C57 H57A 0.9800 . ?
C57 H57B 0.9800 . ?
C57 H57C 0.9800 . ?
C58 O14 1.46(3) . ?
C58 H58A 0.9800 . ?
C58 H58B 0.9800 . ?
C58 H58C 0.9800 . ?
N4 Pr1 2.489(7) 3_655 ?
O1 H1B 0.8500 . ?
O1 H1C 0.8497 . ?
O4 K1C 2.71(2) 3_656 ?
O8 H8B 0.8534 . ?
O8 H8C 0.8534 . ?
O13 H13 0.8494 . ?
O14 H14 0.8400 . ?
